data_4023441
loop_
_publ_author_name
'Carlo Bonini'
'Lucia Chiummiento'
'Maria Funicello'
'Maria Teresa Lopardo'
'Paolo Lupattelli'
'Alessandro Laurita'
'Andrea Cornia'

_publ_contact_author_address
;Department of Chemistry
Universita degli Studi della Basilicata
Via N. Sauro n. 85
85100 Potenza
Italy
;
_publ_contact_author_email carlo.bonini@unibas.it
_publ_contact_author_fax '+39 0971 202223'
_publ_contact_author_name 'Prof. Carlo Cesare Bonini'
_publ_contact_author_phone '+39 0971 202209'
_publ_section_title
;
 Novel Chiral Calix[4]arenes by Direct Asymmetric Epoxidation Reaction
;
_journal_name_full 'Journal of Organic Chemistry'
_journal_page_first 4233
_journal_page_last 4236
_journal_paper_doi 10.1021/jo800301m
_journal_volume 73
_journal_year 2008
_chemical_absolute_configuration ad
_chemical_compound_source synthesis
_chemical_formula_iupac 'C56 H60 O6'
_chemical_formula_moiety 'C56 H60 O6'
_chemical_formula_sum 'C56 H60 O6'
_chemical_formula_weight 829.04
_chemical_melting_point 423
_chemical_name_common 'trans,trans 1,3-bis-styrylepoxycalix[4]arene'
_chemical_name_systematic 5,17-bis-[(2R,3R)-3-phenyl-2-oxiranyl)-25,26,27,28-tetrapropyloxycalix[4]arene
_space_group_IT_number 5
_symmetry_cell_setting monoclinic
_symmetry_Int_Tables_number 5
_symmetry_space_group_name_Hall 'C 2y'
_symmetry_space_group_name_H-M 'C 1 2 1'
_atom_sites_solution_hydrogens geom
_atom_sites_solution_primary direct
_atom_sites_solution_secondary difmap
_audit_creation_method SHELXL-97
_cell_angle_alpha 90.00
_cell_angle_beta 95.8354(12)
_cell_angle_gamma 90.00
_cell_formula_units_Z 4
_cell_length_a 25.7719(3)
_cell_length_b 9.74588(16)
_cell_length_c 18.1938(2)
_cell_measurement_temperature 100(2)
_cell_measurement_theta_max 72.1514
_cell_measurement_theta_min 4.0157
_cell_volume 4546.05(10)
_computing_cell_refinement
;
CrysAlis RED, Oxford Diffraction Ltd.,
Version 1.171.31.2 (release 07-07-2006 CrysAlis171 .NET)
(compiled Jul 10 2006,00:11:42)
;
_computing_data_collection
;
CrysAlis CCD, Oxford Diffraction Ltd.,
Version 1.171.31.2 (release 07-07-2006 CrysAlis171 .NET)
(compiled Jul 10 2006,00:11:42)
;
_computing_data_reduction
;
CrysAlis RED, Oxford Diffraction Ltd.,
Version 1.171.31.2 (release 07-07-2006 CrysAlis171 .NET)
(compiled Jul 10 2006,00:11:42)
;
_computing_molecular_graphics 'ORTEP3 (Farrugia, 1997)'
_computing_publication_material 'WINGX v1.70.01 (Farrugia, 1999)'
_computing_structure_refinement 'SHELXL-97 (Sheldrick, 1997)'
_computing_structure_solution 'SIR92 (Altomare, 1993)'
_diffrn_ambient_pressure 101
_diffrn_ambient_temperature 100(2)
_diffrn_detector_area_resol_mean 8.1241
_diffrn_measured_fraction_theta_full 0.943
_diffrn_measured_fraction_theta_max 0.943
_diffrn_measurement_details
;
  1 omega  -30.00   20.00   1.0000   20.0000
omega____ theta____ kappa____ phi______ omega'___ theta'___ frames
    -       -9.8862  -75.0000  120.0000    0.0000    0.0000 50

  2 omega  -33.00   13.00   1.0000   20.0000
omega____ theta____ kappa____ phi______ omega'___ theta'___ frames
    -       -9.8862  -45.0000    0.0000    0.0000    0.0000 46

  3 omega  -79.00  -33.00   1.0000   20.0000
omega____ theta____ kappa____ phi______ omega'___ theta'___ frames
    -       -9.8862  -45.0000    0.0000    0.0000    0.0000 46

  4 omega   36.00   82.00   1.0000   20.0000
omega____ theta____ kappa____ phi______ omega'___ theta'___ frames
    -       12.9962   45.0000  120.0000    0.0000    0.0000 46

  5 omega  -10.00   36.00   1.0000   20.0000
omega____ theta____ kappa____ phi______ omega'___ theta'___ frames
    -       12.9962  -45.0000  120.0000    0.0000    0.0000 46

  6 omega -158.00 -112.00   1.0000   20.0000
omega____ theta____ kappa____ phi______ omega'___ theta'___ frames
    -      -89.0000  -48.0000  220.0000    0.0000    0.0000 46

  7 omega -113.00  -66.00   1.0000   20.0000
omega____ theta____ kappa____ phi______ omega'___ theta'___ frames
    -      -89.0000  -38.0000  254.0000    0.0000    0.0000 47

  8 omega -162.00 -105.00   1.0000   20.0000
omega____ theta____ kappa____ phi______ omega'___ theta'___ frames
    -      -89.0000 -163.0000  319.0000    0.0000    0.0000 57

  9 omega -109.00  -59.00   1.0000   20.0000
omega____ theta____ kappa____ phi______ omega'___ theta'___ frames
    -      -89.0000  -75.0000  240.0000    0.0000    0.0000 50

 10 omega -158.00 -112.00   1.0000   20.0000
omega____ theta____ kappa____ phi______ omega'___ theta'___ frames
    -      -89.0000  -45.0000  120.0000    0.0000    0.0000 46

 11 omega  -68.00  -18.00   1.0000   20.0000
omega____ theta____ kappa____ phi______ omega'___ theta'___ frames
    -      -89.0000   75.0000    0.0000    0.0000    0.0000 50

 12 omega  -66.00  -20.00   1.0000   20.0000
omega____ theta____ kappa____ phi______ omega'___ theta'___ frames
    -      -89.0000   45.0000    0.0000    0.0000    0.0000 46

 13 omega -158.00 -112.00   1.0000   20.0000
omega____ theta____ kappa____ phi______ omega'___ theta'___ frames
    -      -89.0000  -45.0000  240.0000    0.0000    0.0000 46

 14 omega   31.00   77.00   1.0000   20.0000
omega____ theta____ kappa____ phi______ omega'___ theta'___ frames
    -      100.0000  -45.0000  120.0000    0.0000    0.0000 46

 15 omega   77.00  125.00   1.0000   20.0000
omega____ theta____ kappa____ phi______ omega'___ theta'___ frames
    -      100.0000 -132.0000   52.0000    0.0000    0.0000 48

 16 omega   77.00  123.00   1.0000   20.0000
omega____ theta____ kappa____ phi______ omega'___ theta'___ frames
    -      100.0000  -45.0000  240.0000    0.0000    0.0000 46

 17 omega   73.00  119.00   1.0000   20.0000
omega____ theta____ kappa____ phi______ omega'___ theta'___ frames
    -      100.0000 -120.0000  223.0000    0.0000    0.0000 46

 18 omega  123.00  169.00   1.0000   20.0000
omega____ theta____ kappa____ phi______ omega'___ theta'___ frames
    -      100.0000   45.0000    0.0000    0.0000    0.0000 46

 19 omega   29.00   79.00   1.0000   20.0000
omega____ theta____ kappa____ phi______ omega'___ theta'___ frames
    -      100.0000  -75.0000  120.0000    0.0000    0.0000 50
;
_diffrn_measurement_device_type 'XcaliburPX Ultra'
_diffrn_measurement_method 'omega scans'
_diffrn_orient_matrix_UB_11 0.0568751332
_diffrn_orient_matrix_UB_12 0.0073615316
_diffrn_orient_matrix_UB_13 -0.0191776128
_diffrn_orient_matrix_UB_21 0.0031337975
_diffrn_orient_matrix_UB_22 -0.1580903007
_diffrn_orient_matrix_UB_23 0.0006598721
_diffrn_orient_matrix_UB_31 -0.0193894806
_diffrn_orient_matrix_UB_32 -0.0030228385
_diffrn_orient_matrix_UB_33 -0.0829194542
_diffrn_radiation_monochromator graphite
_diffrn_radiation_type CuK\a
_diffrn_radiation_wavelength 1.54184
_diffrn_reflns_av_R_equivalents 0.0163
_diffrn_reflns_av_sigmaI/netI 0.0236
_diffrn_reflns_limit_h_max 29
_diffrn_reflns_limit_h_min -31
_diffrn_reflns_limit_k_max 11
_diffrn_reflns_limit_k_min -11
_diffrn_reflns_limit_l_max 17
_diffrn_reflns_limit_l_min -22
_diffrn_reflns_number 13792
_diffrn_reflns_theta_full 72.30
_diffrn_reflns_theta_max 72.30
_diffrn_reflns_theta_min 4.02
_diffrn_source 'Enhance (Cu) X-ray Source'
_diffrn_source_type 'XcaliburPX Ultra'
_diffrn_standards_decay_% 'not measured'
_diffrn_standards_interval_count 'not measured'
_diffrn_standards_interval_time 'not measured'
_diffrn_standards_number 'not measured'
_exptl_absorpt_coefficient_mu 0.607
_exptl_absorpt_correction_type none
_exptl_crystal_colour colorless
_exptl_crystal_density_diffrn 1.211
_exptl_crystal_density_meas ?
_exptl_crystal_density_method .
_exptl_crystal_description needle
_exptl_crystal_F_000 1776
_exptl_crystal_recrystallization_method n-esano
_exptl_crystal_size_max 0.46
_exptl_crystal_size_mid 0.18
_exptl_crystal_size_min 0.08
_refine_diff_density_max 0.169
_refine_diff_density_min -0.192
_refine_diff_density_rms 0.036
_refine_ls_abs_structure_details 'Flack H D (1983), Acta Cryst. A39, 876-881'
_refine_ls_abs_structure_Flack 0.04(15)
_refine_ls_extinction_method none
_refine_ls_goodness_of_fit_ref 1.094
_refine_ls_hydrogen_treatment constr
_refine_ls_matrix_type full
_refine_ls_number_parameters 570
_refine_ls_number_reflns 7299
_refine_ls_number_restraints 1
_refine_ls_restrained_S_all 1.094
_refine_ls_R_factor_all 0.0422
_refine_ls_R_factor_gt 0.0340
_refine_ls_shift/su_max 0.001
_refine_ls_shift/su_mean 0.000
_refine_ls_structure_factor_coef Fsqd
_refine_ls_weighting_details 'calc w=1/[\s^2^(Fo^2^)+(0.0673P)^2^+0.0000P] where P=(Fo^2^+2Fc^2^)/3'
_refine_ls_weighting_scheme calc
_refine_ls_wR_factor_gt 0.0939
_refine_ls_wR_factor_ref 0.1022
_reflns_number_gt 6219
_reflns_number_total 7299
_reflns_threshold_expression >2sigma(I)
_cod_data_source_file jo800301m-File001.cif
_cod_data_source_block cornian3
_cod_original_sg_symbol_H-M 'C 2'
_cod_database_code 4023441

loop_
_symmetry_equiv_pos_as_xyz
'x, y, z'
'-x, y, -z'
'x+1/2, y+1/2, z'
'-x+1/2, y+1/2, -z'

loop_
_atom_site_label
_atom_site_type_symbol
_atom_site_fract_x
_atom_site_fract_y
_atom_site_fract_z
_atom_site_U_iso_or_equiv
_atom_site_adp_type
_atom_site_occupancy
_atom_site_symmetry_multiplicity
_atom_site_calc_flag
_atom_site_refinement_flags
_atom_site_disorder_assembly
_atom_site_disorder_group
C1 C 1.06863(7) 0.2853(2) 0.40127(10) 0.0320(5) Uani 1 1 d . . .
C2 C 1.10214(7) 0.3549(2) 0.45387(10) 0.0343(5) Uani 1 1 d . . .
C3 C 1.09427(8) 0.4942(2) 0.46372(11) 0.0377(5) Uani 1 1 d . . .
H3 H 1.1174 0.5441 0.4979 0.0396(17) Uiso 1 1 calc R . .
C4 C 1.05293(8) 0.5615(3) 0.42424(11) 0.0413(5) Uani 1 1 d . . .
H4 H 1.0481 0.6571 0.4310 0.0396(17) Uiso 1 1 calc R . .
C5 C 1.01869(8) 0.4892(3) 0.37494(10) 0.0378(5) Uani 1 1 d . . .
H5 H 0.9897 0.5352 0.3496 0.0396(17) Uiso 1 1 calc R . .
C6 C 1.02623(7) 0.3503(2) 0.36192(10) 0.0341(5) Uani 1 1 d . . .
C7 C 0.91437(7) 0.2523(2) 0.39247(10) 0.0336(5) Uani 1 1 d . . .
C8 C 0.93205(7) 0.3011(2) 0.32693(10) 0.0343(5) Uani 1 1 d . . .
C9 C 0.90020(7) 0.3897(2) 0.28289(10) 0.0360(5) Uani 1 1 d . . .
H9 H 0.9120 0.4249 0.2388 0.0396(17) Uiso 1 1 calc R . .
C10 C 0.85128(8) 0.4279(2) 0.30219(10) 0.0349(5) Uani 1 1 d . . .
C11 C 0.83594(7) 0.3841(2) 0.36920(10) 0.0350(5) Uani 1 1 d . . .
H11 H 0.8031 0.4125 0.3833 0.0396(17) Uiso 1 1 calc R . .
C12 C 0.86776(7) 0.2989(2) 0.41646(10) 0.0333(5) Uani 1 1 d . . .
C13 C 1.14306(7) 0.2780(2) 0.50398(9) 0.0348(5) Uani 1 1 d . . .
H13A H 1.1418 0.1790 0.4917 0.0338(17) Uiso 1 1 calc R . .
H13B H 1.1783 0.3128 0.4968 0.0338(17) Uiso 1 1 calc R . .
C14 C 0.98718(7) 0.2711(3) 0.31002(10) 0.0358(5) Uani 1 1 d . . .
H14A H 0.9912 0.2971 0.2583 0.0338(17) Uiso 1 1 calc R . .
H14B H 0.9941 0.1715 0.3154 0.0338(17) Uiso 1 1 calc R . .
O1 O 1.07628(5) 0.14605(15) 0.38949(7) 0.0327(3) Uani 1 1 d . . .
O2 O 0.94717(5) 0.16882(16) 0.43728(7) 0.0363(3) Uani 1 1 d . . .
C15 C 0.81781(7) 0.5221(2) 0.25442(10) 0.0379(5) Uani 1 1 d . . .
H15 H 0.7829 0.5427 0.2713 0.043(3) Uiso 1 1 calc R . .
O3 O 0.84416(6) 0.63702(18) 0.22481(8) 0.0492(4) Uani 1 1 d . . .
C16 C 0.82123(8) 0.5355(3) 0.17375(11) 0.0416(5) Uani 1 1 d . . .
H16 H 0.8464 0.4722 0.1527 0.043(3) Uiso 1 1 calc R . .
C17 C 0.77680(8) 0.5819(2) 0.12135(11) 0.0382(5) Uani 1 1 d . . .
C18 C 0.76218(8) 0.5064(3) 0.05801(11) 0.0458(5) Uani 1 1 d . . .
H18 H 0.7799 0.4237 0.0489 0.059(2) Uiso 1 1 calc R . .
C19 C 0.72159(9) 0.5519(3) 0.00800(12) 0.0499(7) Uani 1 1 d . . .
H19 H 0.7117 0.5004 -0.0355 0.059(2) Uiso 1 1 calc R . .
C20 C 0.69565(9) 0.6708(3) 0.02116(13) 0.0517(7) Uani 1 1 d . . .
H20 H 0.6677 0.7011 -0.0131 0.059(2) Uiso 1 1 calc R . .
C21 C 0.70986(8) 0.7459(3) 0.08355(12) 0.0491(6) Uani 1 1 d . . .
H21 H 0.6918 0.8284 0.0925 0.059(2) Uiso 1 1 calc R . .
C22 C 0.75050(8) 0.7017(3) 0.13363(11) 0.0436(6) Uani 1 1 d . . .
H22 H 0.7603 0.7544 0.1768 0.059(2) Uiso 1 1 calc R . .
C23 C 1.11430(8) 0.1211(2) 0.33873(11) 0.0362(5) Uani 1 1 d . . .
H23A H 1.1483 0.1609 0.3582 0.0403(19) Uiso 1 1 calc R . .
H23B H 1.1031 0.1650 0.2906 0.0403(19) Uiso 1 1 calc R . .
C24 C 1.11977(8) -0.0307(3) 0.32860(12) 0.0448(6) Uani 1 1 d . . .
H24A H 1.0870 -0.0681 0.3031 0.0437(19) Uiso 1 1 calc R . .
H24B H 1.1259 -0.0756 0.3775 0.0437(19) Uiso 1 1 calc R . .
C25 C 1.16493(10) -0.0621(4) 0.28345(17) 0.0685(8) Uani 1 1 d . . .
H25A H 1.1648 -0.1601 0.2712 0.068(2) Uiso 1 1 calc R . .
H25B H 1.1979 -0.0386 0.3123 0.068(2) Uiso 1 1 calc R . .
H25C H 1.1612 -0.0080 0.2378 0.068(2) Uiso 1 1 calc R . .
C26 C 0.93019(8) 0.0280(2) 0.44026(11) 0.0400(5) Uani 1 1 d . . .
H26A H 0.8918 0.0260 0.4406 0.0403(19) Uiso 1 1 calc R . .
H26B H 0.9458 -0.0138 0.4870 0.0403(19) Uiso 1 1 calc R . .
C27 C 0.94495(8) -0.0566(3) 0.37650(11) 0.0414(5) Uani 1 1 d . . .
H27A H 0.9834 -0.0588 0.3772 0.0437(19) Uiso 1 1 calc R . .
H27B H 0.9305 -0.0137 0.3295 0.0437(19) Uiso 1 1 calc R . .
C28 C 0.92427(9) -0.2028(3) 0.38054(13) 0.0520(6) Uani 1 1 d . . .
H28A H 0.9321 -0.2539 0.3366 0.068(2) Uiso 1 1 calc R . .
H28B H 0.8864 -0.2004 0.3827 0.068(2) Uiso 1 1 calc R . .
H28C H 0.9410 -0.2480 0.4249 0.068(2) Uiso 1 1 calc R . .
C29 C 0.92841(7) -0.2661(2) 0.09145(11) 0.0326(5) Uani 1 1 d . . .
C30 C 0.96646(7) -0.3348(2) 0.13747(10) 0.0335(5) Uani 1 1 d . . .
C31 C 0.97210(8) -0.4745(3) 0.12702(10) 0.0378(5) Uani 1 1 d . . .
H31 H 0.9978 -0.5234 0.1578 0.0396(17) Uiso 1 1 calc R . .
C32 C 0.94117(8) -0.5448(3) 0.07283(10) 0.0391(5) Uani 1 1 d . . .
H32 H 0.9450 -0.6411 0.0676 0.0396(17) Uiso 1 1 calc R . .
C33 C 0.90469(7) -0.4742(3) 0.02641(10) 0.0361(5) Uani 1 1 d . . .
H33 H 0.8842 -0.5223 -0.0116 0.0396(17) Uiso 1 1 calc R . .
C34 C 0.89745(7) -0.3331(2) 0.03460(10) 0.0327(5) Uani 1 1 d . . .
C35 C 1.07898(7) -0.2380(2) 0.11876(10) 0.0327(5) Uani 1 1 d . . .
C36 C 1.12680(7) -0.2823(2) 0.09768(10) 0.0345(5) Uani 1 1 d . . .
C37 C 1.15723(8) -0.3681(2) 0.14576(10) 0.0371(5) Uani 1 1 d . . .
H37 H 1.1908 -0.3952 0.1338 0.0396(17) Uiso 1 1 calc R . .
C38 C 1.13952(8) -0.4148(3) 0.21107(10) 0.0369(5) Uani 1 1 d . . .
C39 C 1.08985(7) -0.3772(2) 0.22750(10) 0.0368(5) Uani 1 1 d . . .
H39 H 1.0768 -0.4127 0.2706 0.0396(17) Uiso 1 1 calc R . .
C40 C 1.05919(7) -0.2889(2) 0.18201(10) 0.0346(5) Uani 1 1 d . . .
C41 C 0.85957(7) -0.2560(2) -0.01995(10) 0.0347(5) Uani 1 1 d . . .
H41A H 0.8235 -0.2871 -0.0152 0.0338(17) Uiso 1 1 calc R . .
H41B H 0.8616 -0.1564 -0.0092 0.0338(17) Uiso 1 1 calc R . .
C42 C 1.00303(7) -0.2596(3) 0.19480(10) 0.0369(5) Uani 1 1 d . . .
H42A H 0.9964 -0.1597 0.1912 0.0338(17) Uiso 1 1 calc R . .
H42B H 0.9966 -0.2901 0.2450 0.0338(17) Uiso 1 1 calc R . .
C43 C 1.17132(8) -0.5103(3) 0.26121(11) 0.0416(5) Uani 1 1 d . . .
H43 H 1.1510 -0.5760 0.2893 0.043(3) Uiso 1 1 calc R . .
O4 O 1.21638(6) -0.5672(2) 0.23189(8) 0.0569(5) Uani 1 1 d . . .
C44 C 1.22431(8) -0.4798(3) 0.29508(10) 0.0419(5) Uani 1 1 d . . .
H44 H 1.2376 -0.3856 0.2858 0.043(3) Uiso 1 1 calc R . .
C45 C 1.24781(8) -0.5481(3) 0.36444(11) 0.0420(5) Uani 1 1 d . . .
C46 C 1.26144(8) -0.4724(3) 0.42790(11) 0.0473(6) Uani 1 1 d . . .
H46 H 1.2554 -0.3763 0.4278 0.059(2) Uiso 1 1 calc R . .
C47 C 1.28387(8) -0.5363(3) 0.49169(12) 0.0493(7) Uani 1 1 d . . .
H47 H 1.2918 -0.4844 0.5356 0.059(2) Uiso 1 1 calc R . .
C48 C 1.29445(9) -0.6727(3) 0.49141(13) 0.0503(6) Uani 1 1 d . . .
H48 H 1.3108 -0.7155 0.5346 0.059(2) Uiso 1 1 calc R . .
C49 C 1.28159(9) -0.7490(3) 0.42862(12) 0.0532(7) Uani 1 1 d . . .
H49 H 1.2890 -0.8445 0.4286 0.059(2) Uiso 1 1 calc R . .
C50 C 1.25791(8) -0.6872(3) 0.36555(12) 0.0480(6) Uani 1 1 d . . .
H50 H 1.2485 -0.7408 0.3226 0.059(2) Uiso 1 1 calc R . .
O5 O 0.92215(5) -0.12540(15) 0.10085(7) 0.0343(3) Uani 1 1 d . . .
O6 O 1.04763(5) -0.15280(16) 0.07263(7) 0.0366(4) Uani 1 1 d . . .
C51 C 0.88396(7) -0.0960(2) 0.15150(10) 0.0349(5) Uani 1 1 d . . .
H51A H 0.8937 -0.1428 0.1992 0.0403(19) Uiso 1 1 calc R . .
H51B H 0.8493 -0.1303 0.1310 0.0403(19) Uiso 1 1 calc R . .
C52 C 0.88148(8) 0.0554(3) 0.16347(11) 0.0410(6) Uani 1 1 d . . .
H52A H 0.8777 0.1030 0.1151 0.0437(19) Uiso 1 1 calc R . .
H52B H 0.9143 0.0870 0.1913 0.0437(19) Uiso 1 1 calc R . .
C53 C 0.83543(9) 0.0915(3) 0.20645(14) 0.0560(7) Uani 1 1 d . . .
H53A H 0.8330 0.1914 0.2111 0.068(2) Uiso 1 1 calc R . .
H53B H 0.8406 0.0502 0.2557 0.068(2) Uiso 1 1 calc R . .
H53C H 0.8031 0.0562 0.1801 0.068(2) Uiso 1 1 calc R . .
C54 C 1.06511(8) -0.0124(3) 0.06945(11) 0.0418(6) Uani 1 1 d . . .
H54A H 1.0533 0.0261 0.0202 0.0403(19) Uiso 1 1 calc R . .
H54B H 1.1037 -0.0105 0.0755 0.0403(19) Uiso 1 1 calc R . .
C55 C 1.04495(9) 0.0757(3) 0.12792(12) 0.0458(6) Uani 1 1 d . . .
H55A H 1.0559 0.0364 0.1773 0.0437(19) Uiso 1 1 calc R . .
H55B H 1.0064 0.0773 0.1210 0.0437(19) Uiso 1 1 calc R . .
C56 C 1.06588(10) 0.2219(3) 0.12391(14) 0.0559(7) Uani 1 1 d . . .
H56A H 1.0554 0.2754 0.1655 0.068(2) Uiso 1 1 calc R . .
H56B H 1.0516 0.2645 0.0774 0.068(2) Uiso 1 1 calc R . .
H56C H 1.1040 0.2195 0.1263 0.068(2) Uiso 1 1 calc R . .

loop_
_atom_site_aniso_label
_atom_site_aniso_U_11
_atom_site_aniso_U_22
_atom_site_aniso_U_33
_atom_site_aniso_U_23
_atom_site_aniso_U_13
_atom_site_aniso_U_12
C1 0.0300(9) 0.0388(13) 0.0283(9) 0.0003(9) 0.0087(8) -0.0001(9)
C2 0.0305(10) 0.0461(14) 0.0276(9) 0.0013(10) 0.0085(8) -0.0001(9)
C3 0.0374(11) 0.0406(14) 0.0360(10) -0.0025(10) 0.0070(8) -0.0041(10)
C4 0.0459(12) 0.0397(15) 0.0398(11) 0.0024(10) 0.0117(9) 0.0030(11)
C5 0.0378(11) 0.0453(15) 0.0308(9) 0.0056(10) 0.0055(8) 0.0043(10)
C6 0.0298(10) 0.0469(15) 0.0271(9) 0.0037(10) 0.0100(8) 0.0021(9)
C7 0.0297(9) 0.0420(14) 0.0281(9) 0.0029(9) -0.0016(8) 0.0004(9)
C8 0.0304(9) 0.0440(13) 0.0279(9) -0.0005(10) 0.0009(8) -0.0010(9)
C9 0.0348(10) 0.0469(14) 0.0264(9) 0.0025(10) 0.0039(8) 0.0001(10)
C10 0.0318(10) 0.0412(13) 0.0313(9) 0.0002(10) 0.0022(8) -0.0001(9)
C11 0.0278(9) 0.0436(13) 0.0336(9) 0.0003(10) 0.0032(8) 0.0002(9)
C12 0.0293(9) 0.0413(13) 0.0288(9) -0.0013(10) 0.0012(7) -0.0022(9)
C13 0.0290(9) 0.0460(14) 0.0300(9) -0.0034(10) 0.0054(8) -0.0002(9)
C14 0.0315(10) 0.0488(14) 0.0272(9) 0.0025(10) 0.0030(8) 0.0009(9)
O1 0.0301(7) 0.0386(9) 0.0298(7) -0.0018(7) 0.0047(5) 0.0019(6)
O2 0.0324(7) 0.0449(10) 0.0313(7) 0.0050(7) 0.0020(5) 0.0044(7)
C15 0.0312(10) 0.0486(14) 0.0336(10) 0.0028(10) 0.0019(8) 0.0026(10)
O3 0.0449(8) 0.0518(10) 0.0485(8) 0.0126(8) -0.0075(7) -0.0083(8)
C16 0.0399(11) 0.0506(14) 0.0350(10) 0.0058(10) 0.0073(8) 0.0027(10)
C17 0.0346(10) 0.0471(13) 0.0334(10) 0.0077(10) 0.0059(8) 0.0005(10)
C18 0.0488(13) 0.0485(15) 0.0398(11) 0.0029(11) 0.0035(10) -0.0036(11)
C19 0.0496(13) 0.0614(19) 0.0373(11) 0.0025(12) -0.0018(10) -0.0138(13)
C20 0.0449(12) 0.0621(18) 0.0454(13) 0.0097(12) -0.0089(10) -0.0068(12)
C21 0.0392(12) 0.0574(17) 0.0487(12) 0.0057(13) -0.0047(10) 0.0039(11)
C22 0.0389(11) 0.0545(16) 0.0371(11) 0.0014(11) 0.0024(9) -0.0013(11)
C23 0.0301(10) 0.0457(15) 0.0333(10) -0.0042(10) 0.0060(8) 0.0019(10)
C24 0.0358(11) 0.0505(17) 0.0476(12) -0.0135(12) 0.0017(9) 0.0004(11)
C25 0.0457(13) 0.067(2) 0.0946(19) -0.0370(17) 0.0177(13) -0.0023(13)
C26 0.0394(11) 0.0449(14) 0.0363(10) 0.0063(11) 0.0073(9) 0.0036(11)
C27 0.0394(11) 0.0482(15) 0.0373(10) 0.0031(11) 0.0068(9) 0.0068(11)
C28 0.0536(14) 0.0505(16) 0.0542(13) 0.0017(13) 0.0168(11) 0.0056(12)
C29 0.0305(10) 0.0373(13) 0.0314(9) 0.0034(10) 0.0108(8) 0.0011(9)
C30 0.0308(10) 0.0445(15) 0.0264(9) 0.0028(9) 0.0083(8) -0.0001(9)
C31 0.0357(10) 0.0472(15) 0.0312(10) 0.0078(10) 0.0071(8) 0.0075(10)
C32 0.0399(11) 0.0390(14) 0.0399(11) -0.0014(10) 0.0108(9) 0.0013(10)
C33 0.0331(10) 0.0455(15) 0.0300(9) -0.0020(10) 0.0051(8) -0.0019(10)
C34 0.0292(9) 0.0422(14) 0.0278(9) 0.0006(9) 0.0084(8) -0.0002(9)
C35 0.0319(9) 0.0415(14) 0.0238(9) -0.0016(9) -0.0016(8) -0.0001(9)
C36 0.0309(9) 0.0431(13) 0.0294(9) -0.0040(10) 0.0022(8) -0.0037(9)
C37 0.0284(9) 0.0470(14) 0.0351(10) -0.0054(10) -0.0001(8) 0.0022(9)
C38 0.0374(11) 0.0444(14) 0.0276(9) -0.0013(10) -0.0028(8) -0.0010(10)
C39 0.0344(10) 0.0481(15) 0.0274(9) 0.0014(10) 0.0004(8) -0.0029(10)
C40 0.0323(10) 0.0441(13) 0.0273(9) -0.0040(10) 0.0028(8) -0.0032(9)
C41 0.0282(9) 0.0441(14) 0.0326(9) 0.0009(10) 0.0069(8) 0.0000(9)
C42 0.0336(10) 0.0506(15) 0.0272(9) 0.0014(10) 0.0065(8) 0.0034(10)
C43 0.0410(11) 0.0473(15) 0.0358(10) -0.0004(11) 0.0002(9) 0.0019(10)
O4 0.0591(10) 0.0709(12) 0.0393(8) -0.0032(8) -0.0013(7) 0.0272(9)
C44 0.0371(10) 0.0546(14) 0.0338(10) -0.0022(10) 0.0026(8) 0.0055(10)
C45 0.0336(10) 0.0554(15) 0.0373(11) 0.0044(11) 0.0051(9) 0.0021(10)
C46 0.0437(12) 0.0530(15) 0.0447(12) 0.0029(12) 0.0019(9) -0.0053(11)
C47 0.0402(12) 0.068(2) 0.0386(11) 0.0007(12) -0.0022(10) -0.0115(12)
C48 0.0392(11) 0.0656(19) 0.0447(12) 0.0119(13) -0.0030(9) 0.0011(12)
C49 0.0502(13) 0.0601(18) 0.0488(13) 0.0068(13) 0.0021(11) 0.0103(12)
C50 0.0457(12) 0.0589(18) 0.0393(11) 0.0004(12) 0.0038(9) 0.0092(12)
O5 0.0329(7) 0.0402(9) 0.0308(6) 0.0004(7) 0.0088(5) 0.0011(7)
O6 0.0327(7) 0.0477(10) 0.0291(7) 0.0036(7) 0.0015(5) 0.0028(7)
C51 0.0288(9) 0.0495(15) 0.0273(9) -0.0023(10) 0.0068(8) 0.0015(10)
C52 0.0355(11) 0.0474(16) 0.0398(11) -0.0066(11) 0.0026(9) 0.0013(10)
C53 0.0400(12) 0.0635(18) 0.0651(15) -0.0241(14) 0.0083(11) 0.0026(12)
C54 0.0422(11) 0.0478(15) 0.0362(10) 0.0071(11) 0.0075(9) 0.0053(11)
C55 0.0430(12) 0.0535(16) 0.0424(11) 0.0051(12) 0.0122(10) 0.0078(11)
C56 0.0635(15) 0.0491(16) 0.0589(14) 0.0008(14) 0.0246(12) 0.0078(13)

loop_
_atom_type_symbol
_atom_type_description
_atom_type_scat_dispersion_real
_atom_type_scat_dispersion_imag
_atom_type_scat_source
C C 0.0181 0.0091 'International Tables Vol C Tables 4.2.6.8 and 6.1.1.4'
H H 0.0000 0.0000 'International Tables Vol C Tables 4.2.6.8 and 6.1.1.4'
O O 0.0492 0.0322 'International Tables Vol C Tables 4.2.6.8 and 6.1.1.4'

loop_
_geom_angle_atom_site_label_1
_geom_angle_atom_site_label_2
_geom_angle_atom_site_label_3
_geom_angle
_geom_angle_site_symmetry_1
_geom_angle_site_symmetry_3
_geom_angle_publ_flag
O1 C1 C6 118.65(18) . . ?
O1 C1 C2 119.46(18) . . ?
C6 C1 C2 121.8(2) . . ?
C3 C2 C1 118.4(2) . . ?
C3 C2 C13 120.46(19) . . ?
C1 C2 C13 120.9(2) . . ?
C2 C3 C4 120.7(2) . . ?
C5 C4 C3 120.0(2) . . ?
C4 C5 C6 120.9(2) . . ?
C5 C6 C1 118.0(2) . . ?
C5 C6 C14 120.33(19) . . ?
C1 C6 C14 121.5(2) . . ?
O2 C7 C12 120.17(17) . . ?
O2 C7 C8 118.06(17) . . ?
C12 C7 C8 121.36(19) . . ?
C9 C8 C7 118.53(18) . . ?
C9 C8 C14 121.03(17) . . ?
C7 C8 C14 120.03(18) . . ?
C8 C9 C10 121.19(18) . . ?
C11 C10 C9 119.03(19) . . ?
C11 C10 C15 120.40(18) . . ?
C9 C10 C15 120.42(18) . . ?
C10 C11 C12 121.42(18) . . ?
C7 C12 C11 118.05(17) . . ?
C7 C12 C13 120.20(17) . 2_756 ?
C11 C12 C13 120.89(17) . 2_756 ?
C12 C13 C2 108.84(16) 2_756 . ?
C8 C14 C6 110.62(17) . . ?
C1 O1 C23 112.43(15) . . ?
C7 O2 C26 114.44(16) . . ?
O3 C15 C10 115.62(16) . . ?
O3 C15 C16 59.00(13) . . ?
C10 C15 C16 123.04(18) . . ?
C16 O3 C15 61.99(13) . . ?
O3 C16 C17 116.4(2) . . ?
O3 C16 C15 59.01(13) . . ?
C17 C16 C15 122.83(18) . . ?
C22 C17 C18 119.2(2) . . ?
C22 C17 C16 120.9(2) . . ?
C18 C17 C16 119.9(2) . . ?
C17 C18 C19 119.9(2) . . ?
C20 C19 C18 120.2(2) . . ?
C21 C20 C19 120.2(2) . . ?
C20 C21 C22 120.0(2) . . ?
C17 C22 C21 120.5(2) . . ?
O1 C23 C24 108.99(18) . . ?
C23 C24 C25 110.6(2) . . ?
O2 C26 C27 113.01(17) . . ?
C26 C27 C28 110.96(18) . . ?
O5 C29 C30 118.81(19) . . ?
O5 C29 C34 118.96(18) . . ?
C30 C29 C34 122.2(2) . . ?
C31 C30 C29 117.8(2) . . ?
C31 C30 C42 120.12(19) . . ?
C29 C30 C42 122.0(2) . . ?
C32 C31 C30 121.6(2) . . ?
C33 C32 C31 119.7(2) . . ?
C32 C33 C34 121.0(2) . . ?
C33 C34 C29 117.68(19) . . ?
C33 C34 C41 120.06(19) . . ?
C29 C34 C41 122.1(2) . . ?
O6 C35 C36 119.81(16) . . ?
O6 C35 C40 118.29(17) . . ?
C36 C35 C40 121.56(19) . . ?
C37 C36 C35 118.01(18) . . ?
C37 C36 C41 121.30(18) . 2_755 ?
C35 C36 C41 119.97(18) . 2_755 ?
C38 C37 C36 121.32(18) . . ?
C37 C38 C39 119.02(19) . . ?
C37 C38 C43 121.29(18) . . ?
C39 C38 C43 119.59(18) . . ?
C40 C39 C38 121.10(18) . . ?
C39 C40 C35 118.64(18) . . ?
C39 C40 C42 121.39(18) . . ?
C35 C40 C42 119.61(18) . . ?
C36 C41 C34 109.39(16) 2_755 . ?
C40 C42 C30 109.79(17) . . ?
O4 C43 C44 58.85(13) . . ?
O4 C43 C38 115.39(17) . . ?
C44 C43 C38 124.1(2) . . ?
C44 O4 C43 61.73(13) . . ?
O4 C44 C43 59.42(13) . . ?
O4 C44 C45 115.1(2) . . ?
C43 C44 C45 122.8(2) . . ?
C50 C45 C46 118.7(2) . . ?
C50 C45 C44 120.5(2) . . ?
C46 C45 C44 120.8(2) . . ?
C45 C46 C47 120.4(2) . . ?
C48 C47 C46 120.2(2) . . ?
C47 C48 C49 120.1(2) . . ?
C48 C49 C50 120.2(3) . . ?
C45 C50 C49 120.5(2) . . ?
C29 O5 C51 111.64(15) . . ?
C35 O6 C54 115.38(16) . . ?
O5 C51 C52 109.35(17) . . ?
C51 C52 C53 110.4(2) . . ?
O6 C54 C55 112.46(17) . . ?
C54 C55 C56 110.51(19) . . ?

loop_
_geom_bond_atom_site_label_1
_geom_bond_atom_site_label_2
_geom_bond_distance
_geom_bond_site_symmetry_2
_geom_bond_publ_flag
C1 O1 1.391(3) . ?
C1 C6 1.396(3) . ?
C1 C2 1.398(3) . ?
C2 C3 1.387(3) . ?
C2 C13 1.520(3) . ?
C3 C4 1.387(3) . ?
C4 C5 1.385(3) . ?
C5 C6 1.392(3) . ?
C6 C14 1.519(3) . ?
C7 O2 1.379(2) . ?
C7 C12 1.395(3) . ?
C7 C8 1.402(3) . ?
C8 C9 1.388(3) . ?
C8 C14 1.512(3) . ?
C9 C10 1.394(3) . ?
C10 C11 1.387(3) . ?
C10 C15 1.480(3) . ?
C11 C12 1.399(3) . ?
C12 C13 1.515(2) 2_756 ?
C13 C12 1.515(2) 2_756 ?
O1 C23 1.434(2) . ?
O2 C26 1.444(3) . ?
C15 O3 1.442(3) . ?
C15 C16 1.485(3) . ?
O3 C16 1.442(3) . ?
C16 C17 1.484(3) . ?
C17 C22 1.380(3) . ?
C17 C18 1.387(3) . ?
C18 C19 1.387(3) . ?
C19 C20 1.371(4) . ?
C20 C21 1.369(3) . ?
C21 C22 1.385(3) . ?
C23 C24 1.499(3) . ?
C24 C25 1.522(3) . ?
C26 C27 1.503(3) . ?
C27 C28 1.525(4) . ?
C29 O5 1.394(3) . ?
C29 C30 1.394(3) . ?
C29 C34 1.401(3) . ?
C30 C31 1.385(3) . ?
C30 C42 1.521(3) . ?
C31 C32 1.384(3) . ?
C32 C33 1.382(3) . ?
C33 C34 1.398(3) . ?
C34 C41 1.518(3) . ?
C35 O6 1.382(2) . ?
C35 C36 1.396(3) . ?
C35 C40 1.396(3) . ?
C36 C37 1.393(3) . ?
C36 C41 1.513(3) 2_755 ?
C37 C38 1.392(3) . ?
C38 C39 1.393(3) . ?
C38 C43 1.489(3) . ?
C39 C40 1.384(3) . ?
C40 C42 1.516(3) . ?
C41 C36 1.513(3) 2_755 ?
C43 O4 1.437(3) . ?
C43 C44 1.470(3) . ?
O4 C44 1.429(3) . ?
C44 C45 1.499(3) . ?
C45 C50 1.380(4) . ?
C45 C46 1.385(3) . ?
C46 C47 1.390(3) . ?
C47 C48 1.357(4) . ?
C48 C49 1.375(3) . ?
C49 C50 1.382(3) . ?
O5 C51 1.444(2) . ?
O6 C54 1.444(3) . ?
C51 C52 1.494(3) . ?
C52 C53 1.527(3) . ?
C54 C55 1.500(3) . ?
C55 C56 1.528(4) . ?
